data_1576550
loop_
_publ_author_name
'Ray, Ranay Kumar'
'Kumari, Manoj'
'Mondal, Kartik Chandra'
'Chakraborty, Debashis'

_publ_section_title
;
 Chiral proline-derived Zn(ii) complexes as catalysts for ring-opening
 polymerization and ring-opening copolymerization reactions
;
_journal_issue 7
_journal_name_full 'Polymer Chemistry'
_journal_page_first 758
_journal_page_last 769
_journal_paper_doi 10.1039/D5PY01089F
_journal_volume 17
_journal_year 2026
_chemical_absolute_configuration ad
_chemical_formula_moiety 'C48 H58 F4 N2 O6 Zn2'
_chemical_formula_sum 'C48 H58 F4 N2 O6 Zn2'
_chemical_formula_weight 965.70
_space_group_crystal_system orthorhombic
_space_group_IT_number 19
_space_group_name_Hall 'P 2ac 2ab'
_space_group_name_H-M_alt 'P 21 21 21'
_atom_sites_solution_hydrogens geom
_audit_creation_method SHELXL-2019/3
_audit_update_record
;
2025-08-13 deposited with the CCDC.	2026-01-19 downloaded from the CCDC.
;
_cell_angle_alpha 90
_cell_angle_beta 90
_cell_angle_gamma 90
_cell_formula_units_Z 4
_cell_length_a 11.1571(4)
_cell_length_b 20.5403(9)
_cell_length_c 20.6397(7)
_cell_measurement_reflns_used 9970
_cell_measurement_temperature 100(2)
_cell_measurement_theta_max 28.23
_cell_measurement_theta_min 2.70
_cell_volume 4730.0(3)
_computing_cell_refinement 'APEX4 V8.40B (Bruker, 2021)'
_computing_data_collection 'APEX4 (Bruker, v2021.4-0)'
_computing_data_reduction 'SAINT/XPREP (Bruker, 2021)'
_computing_molecular_graphics 'ORTEP3 (Farrugia, 2012) '
_computing_publication_material 'SHELXL-2019/3 (Sheldrick, 2019)'
_computing_structure_refinement 'SHELXL-2019/3 (Sheldrick, 2019)'
_computing_structure_solution 'SHELXT-2018/2 (Sheldrick, 2018)'
_diffrn_ambient_temperature 100(2)
_diffrn_measured_fraction_theta_full 0.997
_diffrn_measured_fraction_theta_max 0.997
_diffrn_measurement_device_type 'Bruker D8 VENTURE diffractometer equipped with PHOTON II detector'
_diffrn_measurement_method 'omega and phi scans'
_diffrn_radiation_source 'fine-focus sealed tube'
_diffrn_radiation_type MoK\a
_diffrn_radiation_wavelength 0.71073
_diffrn_reflns_av_R_equivalents 0.0557
_diffrn_reflns_av_unetI/netI 0.0393
_diffrn_reflns_Laue_measured_fraction_full 0.997
_diffrn_reflns_Laue_measured_fraction_max 0.997
_diffrn_reflns_limit_h_max 14
_diffrn_reflns_limit_h_min -14
_diffrn_reflns_limit_k_max 27
_diffrn_reflns_limit_k_min -27
_diffrn_reflns_limit_l_max 27
_diffrn_reflns_limit_l_min -27
_diffrn_reflns_number 78349
_diffrn_reflns_point_group_measured_fraction_full 0.998
_diffrn_reflns_point_group_measured_fraction_max 0.997
_diffrn_reflns_theta_full 25.242
_diffrn_reflns_theta_max 28.304
_diffrn_reflns_theta_min 3.342
_exptl_absorpt_coefficient_mu 1.078
_exptl_absorpt_correction_T_max 0.7457
_exptl_absorpt_correction_T_min 0.5393
_exptl_absorpt_correction_type multi-scan
_exptl_absorpt_process_details
;
 SADABS-2016/2 - Bruker AXS area detector scaling and absorption 
 correction
 Reference: Krause, L., Herbst-Irmer, R., Sheldrick G.M. & Stalke D.,
 J. Appl. Cryst. 48 (2015) 3-10.
;
_exptl_crystal_colour colourless
_exptl_crystal_density_diffrn 1.356
_exptl_crystal_description block
_exptl_crystal_F_000 2016
_exptl_crystal_size_max 0.180
_exptl_crystal_size_mid 0.150
_exptl_crystal_size_min 0.112
_refine_diff_density_max 0.337
_refine_diff_density_min -0.363
_refine_diff_density_rms 0.054
_refine_ls_abs_structure_details
;
 Refined as an inversion twin.
;
_refine_ls_abs_structure_Flack 0.027(7)
_refine_ls_extinction_method none
_refine_ls_goodness_of_fit_ref 1.021
_refine_ls_hydrogen_treatment constr
_refine_ls_matrix_type full
_refine_ls_number_parameters 560
_refine_ls_number_reflns 11741
_refine_ls_number_restraints 0
_refine_ls_restrained_S_all 1.021
_refine_ls_R_factor_all 0.0339
_refine_ls_R_factor_gt 0.0280
_refine_ls_shift/su_max 0.001
_refine_ls_shift/su_mean 0.000
_refine_ls_structure_factor_coef Fsqd
_refine_ls_weighting_details 'w=1/[\s^2^(Fo^2^)+(0.0324P)^2^+0.5199P] where P=(Fo^2^+2Fc^2^)/3'
_refine_ls_weighting_scheme calc
_refine_ls_wR_factor_gt 0.0627
_refine_ls_wR_factor_ref 0.0650
_reflns_Friedel_coverage 0.816
_reflns_Friedel_fraction_full 0.999
_reflns_Friedel_fraction_max 0.998
_reflns_number_gt 10735
_reflns_number_total 11741
_reflns_threshold_expression 'I > 2\s(I)'
_cod_data_source_file d5py01089f2.cif
_cod_data_source_block ZN1A
_cod_depositor_comments 'Adding full bibliography for 1576549--1576550.cif.'
_cod_database_code 1576550
_shelx_shelxl_version_number 2019/3
_shelx_space_group_comment
;
The symmetry employed for this shelxl refinement is uniquely defined
by the following loop, which should always be used as a source of
symmetry information in preference to the above space-group names.
They are only intended as comments.
;
_shelx_estimated_absorpt_t_min 0.830
_shelx_estimated_absorpt_t_max 0.889

loop_
_space_group_symop_operation_xyz
'x, y, z'
'x+1/2, -y+1/2, -z'
'-x, y+1/2, -z+1/2'
'-x+1/2, -y, z+1/2'

loop_
_atom_site_label
_atom_site_type_symbol
_atom_site_fract_x
_atom_site_fract_y
_atom_site_fract_z
_atom_site_U_iso_or_equiv
_atom_site_adp_type
_atom_site_occupancy
_atom_site_site_symmetry_order
_atom_site_calc_flag
_atom_site_refinement_flags_posn
_atom_site_refinement_flags_adp
_atom_site_refinement_flags_occupancy
_atom_site_disorder_assembly
_atom_site_disorder_group
Zn1 Zn 0.68001(2) 0.53079(2) 0.35258(2) 0.01319(7) Uani 1 1 d . . . . .
Zn2 Zn 0.47546(2) 0.47221(2) 0.27486(2) 0.01387(7) Uani 1 1 d . . . . .
C1 C 0.8196(2) 0.48346(12) 0.20809(12) 0.0186(5) Uani 1 1 d . . . . .
H1 H 0.843161 0.508227 0.244814 0.022 Uiso 1 1 calc R U . . .
C2 C 0.8889(3) 0.43069(14) 0.18979(13) 0.0225(6) Uani 1 1 d . . . . .
H2 H 0.958217 0.418545 0.213649 0.027 Uiso 1 1 calc R U . . .
C3 C 0.8534(3) 0.39621(13) 0.13525(13) 0.0245(6) Uani 1 1 d . . . . .
C4 C 0.7543(3) 0.41269(14) 0.10009(14) 0.0246(6) Uani 1 1 d . . . . .
H4 H 0.733016 0.388512 0.062577 0.030 Uiso 1 1 calc R U . . .
C5 C 0.6846(2) 0.46562(14) 0.11998(12) 0.0201(5) Uani 1 1 d . . . . .
H5 H 0.615091 0.477098 0.096013 0.024 Uiso 1 1 calc R U . . .
C6 C 0.7160(2) 0.50163(13) 0.17443(12) 0.0151(5) Uani 1 1 d . . . . .
C7 C 0.6420(2) 0.55829(12) 0.20285(11) 0.0135(5) Uani 1 1 d . . . . .
C8 C 0.7168(2) 0.62062(13) 0.20627(12) 0.0161(5) Uani 1 1 d . . . . .
C9 C 0.8025(2) 0.63624(13) 0.15919(12) 0.0179(5) Uani 1 1 d . . . . .
H9 H 0.821295 0.605168 0.126654 0.021 Uiso 1 1 calc R U . . .
C10 C 0.8605(2) 0.69595(14) 0.15886(13) 0.0224(6) Uani 1 1 d . . . . .
H10 H 0.918093 0.706190 0.126549 0.027 Uiso 1 1 calc R U . . .
C11 C 0.8319(3) 0.74002(13) 0.20687(14) 0.0238(6) Uani 1 1 d . . . . .
C12 C 0.7506(3) 0.72633(14) 0.25516(15) 0.0275(7) Uani 1 1 d . . . . .
H12 H 0.734003 0.757283 0.288166 0.033 Uiso 1 1 calc R U . . .
C13 C 0.6935(3) 0.66641(13) 0.25457(13) 0.0210(6) Uani 1 1 d . . . . .
H13 H 0.637355 0.656323 0.287705 0.025 Uiso 1 1 calc R U . . .
C14 C 0.5245(2) 0.57079(12) 0.16305(11) 0.0157(5) Uani 1 1 d . . . . .
H14 H 0.480777 0.528557 0.158400 0.019 Uiso 1 1 calc R U . . .
C15 C 0.5394(2) 0.60121(14) 0.09508(12) 0.0203(5) Uani 1 1 d . . . . .
H15A H 0.619617 0.591205 0.077121 0.024 Uiso 1 1 calc R U . . .
H15B H 0.477630 0.584391 0.065001 0.024 Uiso 1 1 calc R U . . .
C16 C 0.5245(3) 0.67478(14) 0.10516(13) 0.0224(6) Uani 1 1 d . . . . .
H16A H 0.601992 0.695247 0.116651 0.027 Uiso 1 1 calc R U . . .
H16B H 0.492902 0.695800 0.065524 0.027 Uiso 1 1 calc R U . . .
C17 C 0.4353(2) 0.68063(14) 0.16084(13) 0.0210(6) Uani 1 1 d . . . . .
H17A H 0.456709 0.717346 0.189676 0.025 Uiso 1 1 calc R U . . .
H17B H 0.353020 0.687449 0.144242 0.025 Uiso 1 1 calc R U . . .
C18 C 0.3584(2) 0.60042(13) 0.23806(12) 0.0158(5) Uani 1 1 d . . . . .
C19 C 0.1677(2) 0.64193(13) 0.28206(13) 0.0197(5) Uani 1 1 d . . . . .
C20 C 0.0943(3) 0.59554(16) 0.24100(15) 0.0293(7) Uani 1 1 d . . . . .
H20A H 0.015365 0.589288 0.260913 0.044 Uiso 1 1 calc R U . . .
H20B H 0.084372 0.613777 0.197458 0.044 Uiso 1 1 calc R U . . .
H20C H 0.135623 0.553545 0.238094 0.044 Uiso 1 1 calc R U . . .
C21 C 0.1160(3) 0.71029(14) 0.27942(15) 0.0259(6) Uani 1 1 d . . . . .
H21A H 0.035554 0.710292 0.298509 0.039 Uiso 1 1 calc R U . . .
H21B H 0.167787 0.740002 0.303821 0.039 Uiso 1 1 calc R U . . .
H21C H 0.111238 0.724669 0.234217 0.039 Uiso 1 1 calc R U . . .
C22 C 0.1797(3) 0.61951(15) 0.35190(14) 0.0284(6) Uani 1 1 d . . . . .
H22A H 0.099786 0.613761 0.370776 0.043 Uiso 1 1 calc R U . . .
H22B H 0.223051 0.578039 0.353220 0.043 Uiso 1 1 calc R U . . .
H22C H 0.223985 0.652268 0.376771 0.043 Uiso 1 1 calc R U . . .
C23 C 0.6296(2) 0.35850(13) 0.36300(12) 0.0182(5) Uani 1 1 d . . . . .
H23 H 0.580290 0.368302 0.326772 0.022 Uiso 1 1 calc R U . . .
C24 C 0.7193(2) 0.31243(13) 0.35636(13) 0.0196(5) Uani 1 1 d . . . . .
H24 H 0.733893 0.292000 0.315828 0.024 Uiso 1 1 calc R U . . .
C25 C 0.7867(2) 0.29702(12) 0.40986(13) 0.0184(5) Uani 1 1 d . . . . .
C26 C 0.7706(2) 0.32709(13) 0.46848(13) 0.0200(5) Uani 1 1 d . . . . .
H26 H 0.818648 0.315685 0.504762 0.024 Uiso 1 1 calc R U . . .
C27 C 0.6822(2) 0.37482(12) 0.47369(12) 0.0170(5) Uani 1 1 d . . . . .
H27 H 0.671454 0.396705 0.513815 0.020 Uiso 1 1 calc R U . . .
C28 C 0.6096(2) 0.39103(12) 0.42152(11) 0.0126(5) Uani 1 1 d . . . . .
C29 C 0.5129(2) 0.44460(12) 0.42237(11) 0.0121(5) Uani 1 1 d . . . . .
C30 C 0.3864(2) 0.41523(12) 0.42322(11) 0.0140(5) Uani 1 1 d . . . . .
C31 C 0.3601(2) 0.35606(13) 0.45263(12) 0.0179(5) Uani 1 1 d . . . . .
H31 H 0.423233 0.330177 0.469634 0.021 Uiso 1 1 calc R U . . .
C32 C 0.2422(3) 0.33426(14) 0.45749(14) 0.0234(6) Uani 1 1 d . . . . .
H32 H 0.224045 0.294288 0.478461 0.028 Uiso 1 1 calc R U . . .
C33 C 0.1529(2) 0.37189(15) 0.43125(14) 0.0242(6) Uani 1 1 d . . . . .
C34 C 0.1749(3) 0.43006(14) 0.40060(13) 0.0228(6) Uani 1 1 d . . . . .
H34 H 0.111278 0.454904 0.382579 0.027 Uiso 1 1 calc R U . . .
C35 C 0.2925(2) 0.45151(13) 0.39672(12) 0.0181(5) Uani 1 1 d . . . . .
H35 H 0.309566 0.491584 0.375663 0.022 Uiso 1 1 calc R U . . .
C36 C 0.5314(2) 0.49087(11) 0.48213(11) 0.0135(5) Uani 1 1 d . . . . .
H36 H 0.618833 0.500961 0.485937 0.016 Uiso 1 1 calc R U . . .
C37 C 0.4868(2) 0.46510(13) 0.54822(11) 0.0179(5) Uani 1 1 d . . . . .
H37A H 0.484574 0.416915 0.548364 0.022 Uiso 1 1 calc R U . . .
H37B H 0.539948 0.480004 0.583655 0.022 Uiso 1 1 calc R U . . .
C38 C 0.3609(3) 0.49311(13) 0.55635(13) 0.0211(6) Uani 1 1 d . . . . .
H38A H 0.300741 0.465425 0.534357 0.025 Uiso 1 1 calc R U . . .
H38B H 0.339535 0.496832 0.602754 0.025 Uiso 1 1 calc R U . . .
C39 C 0.3679(2) 0.55993(13) 0.52480(13) 0.0207(5) Uani 1 1 d . . . . .
H39A H 0.291006 0.571400 0.503798 0.025 Uiso 1 1 calc R U . . .
H39B H 0.388122 0.593810 0.557119 0.025 Uiso 1 1 calc R U . . .
C40 C 0.5134(2) 0.60555(12) 0.44713(12) 0.0163(5) Uani 1 1 d . . . . .
C41 C 0.4962(3) 0.72553(13) 0.44239(15) 0.0255(6) Uani 1 1 d . . . . .
C42 C 0.4668(3) 0.73548(17) 0.37168(16) 0.0378(8) Uani 1 1 d . . . . .
H42A H 0.494889 0.778518 0.357897 0.057 Uiso 1 1 calc R U . . .
H42B H 0.506581 0.701826 0.345784 0.057 Uiso 1 1 calc R U . . .
H42C H 0.379907 0.732565 0.365462 0.057 Uiso 1 1 calc R U . . .
C43 C 0.6281(3) 0.73445(16) 0.45714(19) 0.0404(8) Uani 1 1 d . . . . .
H43A H 0.653549 0.777921 0.443244 0.061 Uiso 1 1 calc R U . . .
H43B H 0.641395 0.729761 0.503838 0.061 Uiso 1 1 calc R U . . .
H43C H 0.674667 0.701435 0.433883 0.061 Uiso 1 1 calc R U . . .
C44 C 0.4224(4) 0.76992(17) 0.4852(2) 0.0538(11) Uani 1 1 d . . . . .
H44A H 0.443276 0.815361 0.476066 0.081 Uiso 1 1 calc R U . . .
H44B H 0.337077 0.762991 0.476370 0.081 Uiso 1 1 calc R U . . .
H44C H 0.439196 0.760167 0.530746 0.081 Uiso 1 1 calc R U . . .
C45 C 0.8511(2) 0.52059(16) 0.37522(12) 0.0231(6) Uani 1 1 d . . . . .
H45A H 0.875911 0.475660 0.364215 0.028 Uiso 1 1 calc R U . . .
H45B H 0.898486 0.550594 0.347792 0.028 Uiso 1 1 calc R U . . .
C46 C 0.8831(3) 0.53341(19) 0.44605(13) 0.0323(7) Uani 1 1 d . . . . .
H46A H 0.969428 0.527129 0.452304 0.048 Uiso 1 1 calc R U . . .
H46B H 0.861579 0.578238 0.457401 0.048 Uiso 1 1 calc R U . . .
H46C H 0.838943 0.503103 0.473867 0.048 Uiso 1 1 calc R U . . .
C47 C 0.4266(3) 0.39324(14) 0.22695(14) 0.0244(6) Uani 1 1 d . . . . .
H47A H 0.499066 0.373393 0.207505 0.029 Uiso 1 1 calc R U . . .
H47B H 0.393398 0.361547 0.258305 0.029 Uiso 1 1 calc R U . . .
C48 C 0.3347(3) 0.40393(16) 0.17353(17) 0.0403(9) Uani 1 1 d . . . . .
H48A H 0.316245 0.362246 0.152690 0.061 Uiso 1 1 calc R U . . .
H48B H 0.261339 0.422280 0.192208 0.061 Uiso 1 1 calc R U . . .
H48C H 0.367268 0.434154 0.141283 0.061 Uiso 1 1 calc R U . . .
N1 N 0.44455(19) 0.61781(11) 0.19562(10) 0.0170(4) Uani 1 1 d . . . . .
N2 N 0.46496(19) 0.55311(10) 0.47600(10) 0.0155(4) Uani 1 1 d . . . . .
O1 O 0.60320(15) 0.54008(8) 0.26540(7) 0.0137(3) Uani 1 1 d . . . . .
O2 O 0.34410(15) 0.54554(8) 0.26161(9) 0.0178(4) Uani 1 1 d . . . . .
O3 O 0.28714(16) 0.65122(9) 0.25167(9) 0.0187(4) Uani 1 1 d . . . . .
O4 O 0.52739(15) 0.48306(8) 0.36655(7) 0.0128(3) Uani 1 1 d . . . . .
O5 O 0.60242(16) 0.60576(9) 0.41158(8) 0.0183(4) Uani 1 1 d . . . . .
O6 O 0.45315(17) 0.66005(9) 0.46266(9) 0.0221(4) Uani 1 1 d . . . . .
F4 F 0.87078(14) 0.24888(8) 0.40486(8) 0.0262(4) Uani 1 1 d . . . . .
F3 F 0.03759(15) 0.35088(10) 0.43635(9) 0.0355(4) Uani 1 1 d . . . . .
F2 F 0.88836(17) 0.79874(8) 0.20765(10) 0.0361(4) Uani 1 1 d . . . . .
F1 F 0.92104(18) 0.34438(9) 0.11569(9) 0.0344(4) Uani 1 1 d . . . . .

loop_
_atom_site_aniso_label
_atom_site_aniso_U_11
_atom_site_aniso_U_22
_atom_site_aniso_U_33
_atom_site_aniso_U_23
_atom_site_aniso_U_13
_atom_site_aniso_U_12
Zn1 0.01263(12) 0.01410(13) 0.01283(12) 0.00078(12) 0.00106(10) -0.00088(12)
Zn2 0.01597(13) 0.01264(13) 0.01300(12) 0.00140(11) -0.00138(10) -0.00049(12)
C1 0.0210(12) 0.0206(14) 0.0140(11) -0.0002(9) 0.0003(10) 0.0028(11)
C2 0.0237(14) 0.0244(15) 0.0196(13) 0.0042(11) 0.0009(11) 0.0082(12)
C3 0.0323(15) 0.0148(13) 0.0265(14) 0.0013(11) 0.0069(12) 0.0068(11)
C4 0.0342(16) 0.0178(14) 0.0218(13) -0.0037(11) 0.0003(12) 0.0014(12)
C5 0.0215(12) 0.0211(13) 0.0178(11) 0.0008(11) -0.0011(10) 0.0004(13)
C6 0.0169(12) 0.0150(12) 0.0133(11) 0.0036(9) 0.0045(9) 0.0007(10)
C7 0.0146(11) 0.0134(12) 0.0126(11) 0.0015(9) 0.0010(9) 0.0031(9)
C8 0.0157(12) 0.0166(13) 0.0160(11) 0.0031(10) -0.0001(9) 0.0020(10)
C9 0.0146(12) 0.0220(14) 0.0171(12) 0.0053(10) 0.0001(10) 0.0017(10)
C10 0.0176(12) 0.0260(15) 0.0235(14) 0.0099(11) 0.0029(11) -0.0003(11)
C11 0.0229(14) 0.0147(13) 0.0338(15) 0.0085(11) -0.0046(12) -0.0038(11)
C12 0.0338(17) 0.0164(14) 0.0323(16) -0.0020(12) 0.0035(13) 0.0003(12)
C13 0.0260(14) 0.0168(13) 0.0204(12) 0.0022(10) 0.0060(11) 0.0016(11)
C14 0.0154(11) 0.0179(13) 0.0137(11) 0.0023(9) 0.0012(10) 0.0014(10)
C15 0.0207(13) 0.0256(14) 0.0146(11) 0.0054(10) 0.0000(10) 0.0020(11)
C16 0.0194(12) 0.0265(15) 0.0212(13) 0.0103(11) 0.0021(11) 0.0052(12)
C17 0.0198(13) 0.0195(14) 0.0237(14) 0.0103(11) 0.0038(11) 0.0048(10)
C18 0.0133(11) 0.0177(13) 0.0163(12) 0.0017(10) -0.0002(9) 0.0019(9)
C19 0.0137(12) 0.0215(13) 0.0240(13) 0.0064(11) 0.0054(11) 0.0029(10)
C20 0.0158(13) 0.0330(17) 0.0390(17) 0.0011(13) 0.0011(12) -0.0018(12)
C21 0.0193(13) 0.0262(15) 0.0321(15) 0.0053(12) 0.0061(12) 0.0070(11)
C22 0.0285(14) 0.0325(16) 0.0243(13) 0.0102(12) 0.0063(13) 0.0091(13)
C23 0.0216(12) 0.0167(13) 0.0165(12) 0.0003(10) -0.0023(10) 0.0004(10)
C24 0.0242(13) 0.0146(13) 0.0200(12) -0.0042(10) 0.0041(11) -0.0009(10)
C25 0.0130(12) 0.0126(12) 0.0296(14) -0.0004(10) 0.0012(10) 0.0002(9)
C26 0.0192(13) 0.0188(14) 0.0221(13) -0.0001(10) -0.0063(11) 0.0034(11)
C27 0.0204(12) 0.0160(12) 0.0146(11) -0.0002(9) -0.0021(10) 0.0018(11)
C28 0.0108(11) 0.0120(12) 0.0150(11) 0.0007(9) 0.0023(9) -0.0015(9)
C29 0.0133(11) 0.0109(11) 0.0120(10) 0.0014(9) -0.0007(9) -0.0003(9)
C30 0.0138(11) 0.0161(12) 0.0120(10) 0.0000(9) 0.0022(9) -0.0015(9)
C31 0.0185(13) 0.0158(13) 0.0194(12) 0.0015(10) -0.0012(10) 0.0005(10)
C32 0.0254(15) 0.0190(14) 0.0259(14) 0.0040(11) 0.0033(11) -0.0081(11)
C33 0.0156(13) 0.0302(16) 0.0266(14) -0.0028(12) 0.0049(11) -0.0075(11)
C34 0.0175(12) 0.0257(15) 0.0252(13) 0.0034(11) 0.0004(11) 0.0029(12)
C35 0.0179(13) 0.0170(13) 0.0194(12) 0.0033(10) 0.0006(10) 0.0001(9)
C36 0.0138(11) 0.0140(12) 0.0127(11) 0.0009(9) 0.0002(9) 0.0018(10)
C37 0.0256(12) 0.0158(12) 0.0124(10) 0.0003(10) 0.0026(9) 0.0017(11)
C38 0.0252(14) 0.0200(14) 0.0182(12) 0.0009(10) 0.0076(11) 0.0015(11)
C39 0.0207(13) 0.0204(14) 0.0210(13) 0.0001(11) 0.0082(11) 0.0043(11)
C40 0.0175(12) 0.0142(12) 0.0172(11) -0.0004(9) -0.0016(10) 0.0025(10)
C41 0.0256(15) 0.0113(13) 0.0396(16) 0.0045(11) 0.0059(12) 0.0050(10)
C42 0.0366(18) 0.0339(19) 0.0429(19) 0.0175(14) -0.0007(15) 0.0020(15)
C43 0.0385(19) 0.0187(16) 0.064(2) 0.0036(15) -0.0122(17) -0.0044(14)
C44 0.071(3) 0.0215(18) 0.069(3) 0.0024(17) 0.033(2) 0.0143(18)
C45 0.0140(12) 0.0390(18) 0.0163(11) -0.0045(12) 0.0004(9) -0.0023(12)
C46 0.0220(13) 0.053(2) 0.0219(13) -0.0059(15) -0.0022(11) -0.0017(15)
C47 0.0325(15) 0.0183(14) 0.0224(13) -0.0020(11) -0.0098(12) -0.0013(11)
C48 0.053(2) 0.0261(17) 0.0415(18) 0.0022(14) -0.0256(17) -0.0058(16)
N1 0.0163(10) 0.0151(11) 0.0195(10) 0.0055(9) 0.0030(8) 0.0030(9)
N2 0.0160(10) 0.0136(10) 0.0168(10) -0.0012(8) 0.0037(9) 0.0028(8)
O1 0.0163(8) 0.0145(9) 0.0102(7) 0.0031(6) 0.0013(6) -0.0004(7)
O2 0.0157(9) 0.0166(10) 0.0212(9) 0.0059(7) 0.0018(7) 0.0010(7)
O3 0.0144(9) 0.0166(9) 0.0252(9) 0.0039(7) 0.0055(7) 0.0021(7)
O4 0.0144(7) 0.0123(9) 0.0117(7) 0.0029(6) 0.0014(6) -0.0017(7)
O5 0.0182(9) 0.0146(9) 0.0221(9) -0.0013(7) 0.0047(7) -0.0006(7)
O6 0.0220(10) 0.0147(9) 0.0297(10) 0.0035(8) 0.0076(8) 0.0057(8)
F4 0.0192(8) 0.0200(8) 0.0394(9) -0.0055(7) -0.0016(7) 0.0080(7)
F3 0.0172(8) 0.0459(11) 0.0433(10) 0.0053(9) 0.0024(8) -0.0145(8)
F2 0.0367(10) 0.0198(9) 0.0518(12) 0.0073(8) -0.0005(9) -0.0098(8)
F1 0.0445(11) 0.0226(9) 0.0360(10) -0.0031(7) 0.0065(8) 0.0164(8)

loop_
_atom_type_symbol
_atom_type_description
_atom_type_scat_dispersion_real
_atom_type_scat_dispersion_imag
_atom_type_scat_source
C C 0.0033 0.0016 'International Tables Vol C Tables 4.2.6.8 and 6.1.1.4'
H H 0.0000 0.0000 'International Tables Vol C Tables 4.2.6.8 and 6.1.1.4'
N N 0.0061 0.0033 'International Tables Vol C Tables 4.2.6.8 and 6.1.1.4'
O O 0.0106 0.0060 'International Tables Vol C Tables 4.2.6.8 and 6.1.1.4'
Zn Zn 0.2839 1.4301 'International Tables Vol C Tables 4.2.6.8 and 6.1.1.4'
F F 0.0171 0.0103 'International Tables Vol C Tables 4.2.6.8 and 6.1.1.4'

loop_
_geom_angle_atom_site_label_1
_geom_angle_atom_site_label_2
_geom_angle_atom_site_label_3
_geom_angle
_geom_angle_site_symmetry_1
_geom_angle_site_symmetry_3
_geom_angle_publ_flag
C45 Zn1 O4 137.86(11) . . ?
C45 Zn1 O1 129.50(9) . . ?
O4 Zn1 O1 79.08(6) . . ?
C45 Zn1 O5 109.36(10) . . ?
O4 Zn1 O5 85.75(7) . . ?
O1 Zn1 O5 105.60(7) . . ?
C45 Zn1 Zn2 143.94(9) . . ?
O4 Zn1 Zn2 40.27(5) . . ?
O1 Zn1 Zn2 40.68(5) . . ?
O5 Zn1 Zn2 106.31(5) . . ?
C47 Zn2 O4 130.35(9) . . ?
C47 Zn2 O1 135.93(10) . . ?
O4 Zn2 O1 78.91(7) . . ?
C47 Zn2 O2 109.16(10) . . ?
O4 Zn2 O2 104.14(7) . . ?
O1 Zn2 O2 89.13(7) . . ?
C47 Zn2 Zn1 142.78(8) . . ?
O4 Zn2 Zn1 40.13(5) . . ?
O1 Zn2 Zn1 40.66(5) . . ?
O2 Zn2 Zn1 107.83(5) . . ?
C2 C1 C6 122.3(2) . . ?
C2 C1 H1 118.8 . . ?
C6 C1 H1 118.8 . . ?
C1 C2 C3 117.5(3) . . ?
C1 C2 H2 121.3 . . ?
C3 C2 H2 121.3 . . ?
C4 C3 F1 118.9(3) . . ?
C4 C3 C2 122.4(3) . . ?
F1 C3 C2 118.7(3) . . ?
C3 C4 C5 119.1(3) . . ?
C3 C4 H4 120.4 . . ?
C5 C4 H4 120.4 . . ?
C6 C5 C4 120.8(2) . . ?
C6 C5 H5 119.6 . . ?
C4 C5 H5 119.6 . . ?
C5 C6 C1 117.9(2) . . ?
C5 C6 C7 125.1(2) . . ?
C1 C6 C7 117.0(2) . . ?
O1 C7 C8 110.29(19) . . ?
O1 C7 C6 108.17(19) . . ?
C8 C7 C6 110.9(2) . . ?
O1 C7 C14 105.41(18) . . ?
C8 C7 C14 110.1(2) . . ?
C6 C7 C14 111.8(2) . . ?
C13 C8 C9 117.9(2) . . ?
C13 C8 C7 119.7(2) . . ?
C9 C8 C7 122.1(2) . . ?
C10 C9 C8 121.6(3) . . ?
C10 C9 H9 119.2 . . ?
C8 C9 H9 119.2 . . ?
C11 C10 C9 118.0(2) . . ?
C11 C10 H10 121.0 . . ?
C9 C10 H10 121.0 . . ?
F2 C11 C12 118.5(3) . . ?
F2 C11 C10 118.9(3) . . ?
C12 C11 C10 122.6(3) . . ?
C11 C12 C13 118.6(3) . . ?
C11 C12 H12 120.7 . . ?
C13 C12 H12 120.7 . . ?
C12 C13 C8 121.3(3) . . ?
C12 C13 H13 119.4 . . ?
C8 C13 H13 119.4 . . ?
N1 C14 C15 102.35(19) . . ?
N1 C14 C7 111.95(19) . . ?
C15 C14 C7 116.9(2) . . ?
N1 C14 H14 108.4 . . ?
C15 C14 H14 108.4 . . ?
C7 C14 H14 108.4 . . ?
C16 C15 C14 105.3(2) . . ?
C16 C15 H15A 110.7 . . ?
C14 C15 H15A 110.7 . . ?
C16 C15 H15B 110.7 . . ?
C14 C15 H15B 110.7 . . ?
H15A C15 H15B 108.8 . . ?
C17 C16 C15 104.5(2) . . ?
C17 C16 H16A 110.9 . . ?
C15 C16 H16A 110.9 . . ?
C17 C16 H16B 110.9 . . ?
C15 C16 H16B 110.9 . . ?
H16A C16 H16B 108.9 . . ?
N1 C17 C16 104.6(2) . . ?
N1 C17 H17A 110.8 . . ?
C16 C17 H17A 110.8 . . ?
N1 C17 H17B 110.8 . . ?
C16 C17 H17B 110.8 . . ?
H17A C17 H17B 108.9 . . ?
O2 C18 O3 123.4(2) . . ?
O2 C18 N1 126.0(2) . . ?
O3 C18 N1 110.6(2) . . ?
O3 C19 C20 109.2(2) . . ?
O3 C19 C21 101.9(2) . . ?
C20 C19 C21 110.9(2) . . ?
O3 C19 C22 111.1(2) . . ?
C20 C19 C22 112.8(2) . . ?
C21 C19 C22 110.4(2) . . ?
C19 C20 H20A 109.5 . . ?
C19 C20 H20B 109.5 . . ?
H20A C20 H20B 109.5 . . ?
C19 C20 H20C 109.5 . . ?
H20A C20 H20C 109.5 . . ?
H20B C20 H20C 109.5 . . ?
C19 C21 H21A 109.5 . . ?
C19 C21 H21B 109.5 . . ?
H21A C21 H21B 109.5 . . ?
C19 C21 H21C 109.5 . . ?
H21A C21 H21C 109.5 . . ?
H21B C21 H21C 109.5 . . ?
C19 C22 H22A 109.5 . . ?
C19 C22 H22B 109.5 . . ?
H22A C22 H22B 109.5 . . ?
C19 C22 H22C 109.5 . . ?
H22A C22 H22C 109.5 . . ?
H22B C22 H22C 109.5 . . ?
C24 C23 C28 121.9(2) . . ?
C24 C23 H23 119.1 . . ?
C28 C23 H23 119.1 . . ?
C25 C24 C23 118.3(2) . . ?
C25 C24 H24 120.9 . . ?
C23 C24 H24 120.9 . . ?
F4 C25 C26 118.8(2) . . ?
F4 C25 C24 118.8(2) . . ?
C26 C25 C24 122.4(2) . . ?
C25 C26 C27 118.5(2) . . ?
C25 C26 H26 120.8 . . ?
C27 C26 H26 120.8 . . ?
C28 C27 C26 121.4(2) . . ?
C28 C27 H27 119.3 . . ?
C26 C27 H27 119.3 . . ?
C27 C28 C23 117.5(2) . . ?
C27 C28 C29 124.8(2) . . ?
C23 C28 C29 117.6(2) . . ?
O4 C29 C30 109.65(19) . . ?
O4 C29 C28 108.13(18) . . ?
C30 C29 C28 111.3(2) . . ?
O4 C29 C36 106.74(18) . . ?
C30 C29 C36 110.50(19) . . ?
C28 C29 C36 110.39(19) . . ?
C31 C30 C35 118.6(2) . . ?
C31 C30 C29 122.9(2) . . ?
C35 C30 C29 118.4(2) . . ?
C30 C31 C32 120.8(3) . . ?
C30 C31 H31 119.6 . . ?
C32 C31 H31 119.6 . . ?
C33 C32 C31 118.4(3) . . ?
C33 C32 H32 120.8 . . ?
C31 C32 H32 120.8 . . ?
F3 C33 C32 118.5(3) . . ?
F3 C33 C34 118.7(3) . . ?
C32 C33 C34 122.8(3) . . ?
C33 C34 C35 118.2(3) . . ?
C33 C34 H34 120.9 . . ?
C35 C34 H34 120.9 . . ?
C34 C35 C30 121.2(2) . . ?
C34 C35 H35 119.4 . . ?
C30 C35 H35 119.4 . . ?
N2 C36 C37 102.09(19) . . ?
N2 C36 C29 112.87(19) . . ?
C37 C36 C29 116.3(2) . . ?
N2 C36 H36 108.4 . . ?
C37 C36 H36 108.4 . . ?
C29 C36 H36 108.4 . . ?
C38 C37 C36 105.3(2) . . ?
C38 C37 H37A 110.7 . . ?
C36 C37 H37A 110.7 . . ?
C38 C37 H37B 110.7 . . ?
C36 C37 H37B 110.7 . . ?
H37A C37 H37B 108.8 . . ?
C39 C38 C37 104.2(2) . . ?
C39 C38 H38A 110.9 . . ?
C37 C38 H38A 110.9 . . ?
C39 C38 H38B 110.9 . . ?
C37 C38 H38B 110.9 . . ?
H38A C38 H38B 108.9 . . ?
N2 C39 C38 104.0(2) . . ?
N2 C39 H39A 110.9 . . ?
C38 C39 H39A 110.9 . . ?
N2 C39 H39B 110.9 . . ?
C38 C39 H39B 110.9 . . ?
H39A C39 H39B 109.0 . . ?
O5 C40 N2 126.1(2) . . ?
O5 C40 O6 122.7(2) . . ?
N2 C40 O6 111.1(2) . . ?
O6 C41 C42 108.9(2) . . ?
O6 C41 C44 101.8(2) . . ?
C42 C41 C44 111.4(3) . . ?
O6 C41 C43 111.5(2) . . ?
C42 C41 C43 112.9(3) . . ?
C44 C41 C43 109.8(3) . . ?
C41 C42 H42A 109.5 . . ?
C41 C42 H42B 109.5 . . ?
H42A C42 H42B 109.5 . . ?
C41 C42 H42C 109.5 . . ?
H42A C42 H42C 109.5 . . ?
H42B C42 H42C 109.5 . . ?
C41 C43 H43A 109.5 . . ?
C41 C43 H43B 109.5 . . ?
H43A C43 H43B 109.5 . . ?
C41 C43 H43C 109.5 . . ?
H43A C43 H43C 109.5 . . ?
H43B C43 H43C 109.5 . . ?
C41 C44 H44A 109.5 . . ?
C41 C44 H44B 109.5 . . ?
H44A C44 H44B 109.5 . . ?
C41 C44 H44C 109.5 . . ?
H44A C44 H44C 109.5 . . ?
H44B C44 H44C 109.5 . . ?
C46 C45 Zn1 115.72(18) . . ?
C46 C45 H45A 108.3 . . ?
Zn1 C45 H45A 108.3 . . ?
C46 C45 H45B 108.3 . . ?
Zn1 C45 H45B 108.3 . . ?
H45A C45 H45B 107.4 . . ?
C45 C46 H46A 109.5 . . ?
C45 C46 H46B 109.5 . . ?
H46A C46 H46B 109.5 . . ?
C45 C46 H46C 109.5 . . ?
H46A C46 H46C 109.5 . . ?
H46B C46 H46C 109.5 . . ?
C48 C47 Zn2 115.5(2) . . ?
C48 C47 H47A 108.4 . . ?
Zn2 C47 H47A 108.4 . . ?
C48 C47 H47B 108.4 . . ?
Zn2 C47 H47B 108.4 . . ?
H47A C47 H47B 107.5 . . ?
C47 C48 H48A 109.5 . . ?
C47 C48 H48B 109.5 . . ?
H48A C48 H48B 109.5 . . ?
C47 C48 H48C 109.5 . . ?
H48A C48 H48C 109.5 . . ?
H48B C48 H48C 109.5 . . ?
C18 N1 C14 123.6(2) . . ?
C18 N1 C17 119.8(2) . . ?
C14 N1 C17 113.04(19) . . ?
C40 N2 C36 121.8(2) . . ?
C40 N2 C39 121.2(2) . . ?
C36 N2 C39 112.8(2) . . ?
C7 O1 Zn1 135.69(14) . . ?
C7 O1 Zn2 119.45(14) . . ?
Zn1 O1 Zn2 98.67(7) . . ?
C18 O2 Zn2 127.50(16) . . ?
C18 O3 C19 121.3(2) . . ?
C29 O4 Zn1 119.68(14) . . ?
C29 O4 Zn2 133.00(14) . . ?
Zn1 O4 Zn2 99.60(7) . . ?
C40 O5 Zn1 131.24(17) . . ?
C40 O6 C41 121.6(2) . . ?

loop_
_geom_bond_atom_site_label_1
_geom_bond_atom_site_label_2
_geom_bond_distance
_geom_bond_site_symmetry_2
_geom_bond_publ_flag
Zn1 C45 1.976(3) . ?
Zn1 O4 1.9858(17) . ?
Zn1 O1 2.0021(16) . ?
Zn1 O5 2.1456(17) . ?
Zn1 Zn2 3.0380(4) . ?
Zn2 C47 1.976(3) . ?
Zn2 O4 1.9918(16) . ?
Zn2 O1 2.0031(17) . ?
Zn2 O2 2.1193(17) . ?
C1 C2 1.384(4) . ?
C1 C6 1.399(4) . ?
C1 H1 0.9500 . ?
C2 C3 1.388(4) . ?
C2 H2 0.9500 . ?
C3 C4 1.365(4) . ?
C3 F1 1.366(3) . ?
C4 C5 1.398(4) . ?
C4 H4 0.9500 . ?
C5 C6 1.390(4) . ?
C5 H5 0.9500 . ?
C6 C7 1.543(3) . ?
C7 O1 1.412(3) . ?
C7 C8 1.530(4) . ?
C7 C14 1.568(3) . ?
C8 C13 1.395(4) . ?
C8 C9 1.400(3) . ?
C9 C10 1.387(4) . ?
C9 H9 0.9500 . ?
C10 C11 1.379(4) . ?
C10 H10 0.9500 . ?
C11 F2 1.361(3) . ?
C11 C12 1.377(4) . ?
C12 C13 1.386(4) . ?
C12 H12 0.9500 . ?
C13 H13 0.9500 . ?
C14 N1 1.477(3) . ?
C14 C15 1.545(3) . ?
C14 H14 1.0000 . ?
C15 C16 1.534(4) . ?
C15 H15A 0.9900 . ?
C15 H15B 0.9900 . ?
C16 C17 1.525(4) . ?
C16 H16A 0.9900 . ?
C16 H16B 0.9900 . ?
C17 N1 1.480(3) . ?
C17 H17A 0.9900 . ?
C17 H17B 0.9900 . ?
C18 O2 1.238(3) . ?
C18 O3 1.342(3) . ?
C18 N1 1.349(3) . ?
C19 O3 1.486(3) . ?
C19 C20 1.515(4) . ?
C19 C21 1.519(4) . ?
C19 C22 1.519(4) . ?
C20 H20A 0.9800 . ?
C20 H20B 0.9800 . ?
C20 H20C 0.9800 . ?
C21 H21A 0.9800 . ?
C21 H21B 0.9800 . ?
C21 H21C 0.9800 . ?
C22 H22A 0.9800 . ?
C22 H22B 0.9800 . ?
C22 H22C 0.9800 . ?
C23 C24 1.384(4) . ?
C23 C28 1.398(3) . ?
C23 H23 0.9500 . ?
C24 C25 1.373(4) . ?
C24 H24 0.9500 . ?
C25 F4 1.367(3) . ?
C25 C26 1.370(4) . ?
C26 C27 1.395(4) . ?
C26 H26 0.9500 . ?
C27 C28 1.388(3) . ?
C27 H27 0.9500 . ?
C28 C29 1.541(3) . ?
C29 O4 1.406(3) . ?
C29 C30 1.534(3) . ?
C29 C36 1.571(3) . ?
C30 C31 1.390(4) . ?
C30 C35 1.397(3) . ?
C31 C32 1.393(4) . ?
C31 H31 0.9500 . ?
C32 C33 1.372(4) . ?
C32 H32 0.9500 . ?
C33 F3 1.361(3) . ?
C33 C34 1.374(4) . ?
C34 C35 1.387(4) . ?
C34 H34 0.9500 . ?
C35 H35 0.9500 . ?
C36 N2 1.483(3) . ?
C36 C37 1.546(3) . ?
C36 H36 1.0000 . ?
C37 C38 1.527(4) . ?
C37 H37A 0.9900 . ?
C37 H37B 0.9900 . ?
C38 C39 1.521(4) . ?
C38 H38A 0.9900 . ?
C38 H38B 0.9900 . ?
C39 N2 1.485(3) . ?
C39 H39A 0.9900 . ?
C39 H39B 0.9900 . ?
C40 O5 1.235(3) . ?
C40 N2 1.344(3) . ?
C40 O6 1.345(3) . ?
C41 O6 1.488(3) . ?
C41 C42 1.510(4) . ?
C41 C44 1.513(4) . ?
C41 C43 1.513(4) . ?
C42 H42A 0.9800 . ?
C42 H42B 0.9800 . ?
C42 H42C 0.9800 . ?
C43 H43A 0.9800 . ?
C43 H43B 0.9800 . ?
C43 H43C 0.9800 . ?
C44 H44A 0.9800 . ?
C44 H44B 0.9800 . ?
C44 H44C 0.9800 . ?
C45 C46 1.528(4) . ?
C45 H45A 0.9900 . ?
C45 H45B 0.9900 . ?
C46 H46A 0.9800 . ?
C46 H46B 0.9800 . ?
C46 H46C 0.9800 . ?
C47 C48 1.522(4) . ?
C47 H47A 0.9900 . ?
C47 H47B 0.9900 . ?
C48 H48A 0.9800 . ?
C48 H48B 0.9800 . ?
C48 H48C 0.9800 . ?

loop_
_geom_hbond_atom_site_label_D
_geom_hbond_atom_site_label_H
_geom_hbond_atom_site_label_A
_geom_hbond_distance_DH
_geom_hbond_distance_HA
_geom_hbond_distance_DA
_geom_hbond_angle_DHA
_geom_hbond_site_symmetry_A
_geom_hbond_publ_flag
C10 H10 F4 0.95 2.60 3.450(3) 149.8 3_755 yes
C20 H20C O2 0.98 2.38 3.001(3) 120.5 . yes
C22 H22B O2 0.98 2.42 3.024(3) 119.6 . yes
C42 H42B O5 0.98 2.62 3.173(4) 115.6 . yes
C43 H43C O5 0.98 2.17 2.820(4) 122.2 . yes

loop_
_geom_torsion_atom_site_label_1
_geom_torsion_atom_site_label_2
_geom_torsion_atom_site_label_3
_geom_torsion_atom_site_label_4
_geom_torsion
_geom_torsion_site_symmetry_1
_geom_torsion_site_symmetry_2
_geom_torsion_site_symmetry_3
_geom_torsion_site_symmetry_4
_geom_torsion_publ_flag
C6 C1 C2 C3 1.2(4) . . . . ?
C1 C2 C3 C4 0.1(4) . . . . ?
C1 C2 C3 F1 179.2(2) . . . . ?
F1 C3 C4 C5 179.9(2) . . . . ?
C2 C3 C4 C5 -1.0(4) . . . . ?
C3 C4 C5 C6 0.7(4) . . . . ?
C4 C5 C6 C1 0.5(4) . . . . ?
C4 C5 C6 C7 -176.4(2) . . . . ?
C2 C1 C6 C5 -1.4(4) . . . . ?
C2 C1 C6 C7 175.7(2) . . . . ?
C5 C6 C7 O1 116.1(3) . . . . ?
C1 C6 C7 O1 -60.8(3) . . . . ?
C5 C6 C7 C8 -122.8(3) . . . . ?
C1 C6 C7 C8 60.3(3) . . . . ?
C5 C6 C7 C14 0.4(3) . . . . ?
C1 C6 C7 C14 -176.4(2) . . . . ?
O1 C7 C8 C13 -30.2(3) . . . . ?
C6 C7 C8 C13 -150.1(2) . . . . ?
C14 C7 C8 C13 85.6(3) . . . . ?
O1 C7 C8 C9 155.0(2) . . . . ?
C6 C7 C8 C9 35.2(3) . . . . ?
C14 C7 C8 C9 -89.1(3) . . . . ?
C13 C8 C9 C10 -1.9(4) . . . . ?
C7 C8 C9 C10 172.9(2) . . . . ?
C8 C9 C10 C11 0.4(4) . . . . ?
C9 C10 C11 F2 179.6(2) . . . . ?
C9 C10 C11 C12 1.3(4) . . . . ?
F2 C11 C12 C13 -179.7(3) . . . . ?
C10 C11 C12 C13 -1.4(5) . . . . ?
C11 C12 C13 C8 -0.2(4) . . . . ?
C9 C8 C13 C12 1.8(4) . . . . ?
C7 C8 C13 C12 -173.2(3) . . . . ?
O1 C7 C14 N1 53.8(3) . . . . ?
C8 C7 C14 N1 -65.1(2) . . . . ?
C6 C7 C14 N1 171.15(19) . . . . ?
O1 C7 C14 C15 171.4(2) . . . . ?
C8 C7 C14 C15 52.5(3) . . . . ?
C6 C7 C14 C15 -71.3(3) . . . . ?
N1 C14 C15 C16 28.6(3) . . . . ?
C7 C14 C15 C16 -94.1(3) . . . . ?
C14 C15 C16 C17 -32.4(3) . . . . ?
C15 C16 C17 N1 22.9(3) . . . . ?
C28 C23 C24 C25 2.5(4) . . . . ?
C23 C24 C25 F4 176.2(2) . . . . ?
C23 C24 C25 C26 -2.2(4) . . . . ?
F4 C25 C26 C27 -178.1(2) . . . . ?
C24 C25 C26 C27 0.3(4) . . . . ?
C25 C26 C27 C28 1.4(4) . . . . ?
C26 C27 C28 C23 -1.1(4) . . . . ?
C26 C27 C28 C29 -177.8(2) . . . . ?
C24 C23 C28 C27 -0.9(4) . . . . ?
C24 C23 C28 C29 176.1(2) . . . . ?
C27 C28 C29 O4 132.3(2) . . . . ?
C23 C28 C29 O4 -44.4(3) . . . . ?
C27 C28 C29 C30 -107.2(3) . . . . ?
C23 C28 C29 C30 76.1(3) . . . . ?
C27 C28 C29 C36 15.9(3) . . . . ?
C23 C28 C29 C36 -160.9(2) . . . . ?
O4 C29 C30 C31 150.9(2) . . . . ?
C28 C29 C30 C31 31.3(3) . . . . ?
C36 C29 C30 C31 -91.7(3) . . . . ?
O4 C29 C30 C35 -33.2(3) . . . . ?
C28 C29 C30 C35 -152.7(2) . . . . ?
C36 C29 C30 C35 84.2(3) . . . . ?
C35 C30 C31 C32 -2.0(4) . . . . ?
C29 C30 C31 C32 173.9(2) . . . . ?
C30 C31 C32 C33 1.4(4) . . . . ?
C31 C32 C33 F3 -179.5(3) . . . . ?
C31 C32 C33 C34 -0.1(4) . . . . ?
F3 C33 C34 C35 178.9(3) . . . . ?
C32 C33 C34 C35 -0.5(4) . . . . ?
C33 C34 C35 C30 -0.1(4) . . . . ?
C31 C30 C35 C34 1.3(4) . . . . ?
C29 C30 C35 C34 -174.8(2) . . . . ?
O4 C29 C36 N2 46.4(3) . . . . ?
C30 C29 C36 N2 -72.7(2) . . . . ?
C28 C29 C36 N2 163.70(19) . . . . ?
O4 C29 C36 C37 163.9(2) . . . . ?
C30 C29 C36 C37 44.8(3) . . . . ?
C28 C29 C36 C37 -78.8(3) . . . . ?
N2 C36 C37 C38 28.3(2) . . . . ?
C29 C36 C37 C38 -95.0(3) . . . . ?
C36 C37 C38 C39 -34.7(3) . . . . ?
C37 C38 C39 N2 26.7(3) . . . . ?
O2 C18 N1 C14 9.7(4) . . . . ?
O3 C18 N1 C14 -169.7(2) . . . . ?
O2 C18 N1 C17 166.7(2) . . . . ?
O3 C18 N1 C17 -12.7(3) . . . . ?
C15 C14 N1 C18 143.6(2) . . . . ?
C7 C14 N1 C18 -90.4(3) . . . . ?
C15 C14 N1 C17 -14.7(3) . . . . ?
C7 C14 N1 C17 111.2(2) . . . . ?
C16 C17 N1 C18 -164.3(2) . . . . ?
C16 C17 N1 C14 -5.0(3) . . . . ?
O5 C40 N2 C36 16.1(4) . . . . ?
O6 C40 N2 C36 -162.8(2) . . . . ?
O5 C40 N2 C39 171.6(2) . . . . ?
O6 C40 N2 C39 -7.3(3) . . . . ?
C37 C36 N2 C40 145.5(2) . . . . ?
C29 C36 N2 C40 -88.9(3) . . . . ?
C37 C36 N2 C39 -11.8(3) . . . . ?
C29 C36 N2 C39 113.8(2) . . . . ?
C38 C39 N2 C40 -166.7(2) . . . . ?
C38 C39 N2 C36 -9.3(3) . . . . ?
C8 C7 O1 Zn1 -47.4(3) . . . . ?
C6 C7 O1 Zn1 74.1(3) . . . . ?
C14 C7 O1 Zn1 -166.19(16) . . . . ?
C8 C7 O1 Zn2 166.88(14) . . . . ?
C6 C7 O1 Zn2 -71.6(2) . . . . ?
C14 C7 O1 Zn2 48.1(2) . . . . ?
O3 C18 O2 Zn2 -155.06(18) . . . . ?
N1 C18 O2 Zn2 25.6(4) . . . . ?
O2 C18 O3 C19 -16.4(4) . . . . ?
N1 C18 O3 C19 163.1(2) . . . . ?
C20 C19 O3 C18 -55.4(3) . . . . ?
C21 C19 O3 C18 -172.8(2) . . . . ?
C22 C19 O3 C18 69.7(3) . . . . ?
C30 C29 O4 Zn1 177.75(14) . . . . ?
C28 C29 O4 Zn1 -60.7(2) . . . . ?
C36 C29 O4 Zn1 58.0(2) . . . . ?
C30 C29 O4 Zn2 -39.7(3) . . . . ?
C28 C29 O4 Zn2 81.8(2) . . . . ?
C36 C29 O4 Zn2 -159.42(16) . . . . ?
N2 C40 O5 Zn1 25.2(4) . . . . ?
O6 C40 O5 Zn1 -156.06(18) . . . . ?
O5 C40 O6 C41 -5.3(4) . . . . ?
N2 C40 O6 C41 173.6(2) . . . . ?
C42 C41 O6 C40 77.2(3) . . . . ?
C44 C41 O6 C40 -165.1(3) . . . . ?
C43 C41 O6 C40 -48.1(4) . . . . ?
